data_4512844
loop_
_publ_author_name
'Gabriel, Catherine'
'Karakosta, Paraskevi'
'Vangelis, Angelos A.'
'Raptopoulou, Catherine P.'
'Terzis, Aris'
'Psycharis, Vassilis'
'Bertmer, Marko'
'Mateescu, Constantin'
'Salifoglou, Athanasios'

_publ_section_title
;
 pH-Specific Crystalline Binary and Ternary Metal--Organic Framework
 Materials of Pb(II) with (Di)Tricarboxylate Ligands
 andN,N&#x2032;-Aromatic Chelators. Structure, Architecture-Lattice
 Dimensionality, and Electronic Spectroscopic Property Correlations
;
_journal_issue 4
_journal_name_full 'Crystal Growth &amp; Design'
_journal_page_first 1666
_journal_paper_doi 10.1021/cg501628d
_journal_volume 15
_journal_year 2015
_chemical_formula_sum 'C36 H30 N4 O13 Pb2'
_chemical_formula_weight 1141.02
_chemical_name_systematic
;
 ?
;
_space_group_IT_number 2
_symmetry_cell_setting triclinic
_symmetry_space_group_name_Hall '-P 1'
_symmetry_space_group_name_H-M 'P -1'
_atom_sites_solution_hydrogens geom
_atom_sites_solution_primary direct
_atom_sites_solution_secondary difmap
_audit_creation_method SHELXL-97
_cell_angle_alpha 115.1450(10)
_cell_angle_beta 98.2720(10)
_cell_angle_gamma 92.3460(10)
_cell_formula_units_Z 1
_cell_length_a 7.92540(10)
_cell_length_b 10.74520(10)
_cell_length_c 11.3467(2)
_cell_measurement_reflns_used 10490
_cell_measurement_temperature 160(2)
_cell_measurement_theta_max 71.75
_cell_measurement_theta_min 6.52
_cell_volume 859.98(2)
_computing_cell_refinement 'CrystalClear, Rigaku MSC, 2005'
_computing_data_collection 'CrystalClear, Rigaku MSC, 2005'
_computing_data_reduction 'CrystalClear, Rigaku MSC, 2005'
_computing_structure_refinement 'SHELXL-97 (Sheldrick, 1997)'
_computing_structure_solution 'SHELXS-97 (Sheldrick, 1997)'
_diffrn_ambient_temperature 160(2)
_diffrn_measured_fraction_theta_full 0.919
_diffrn_measured_fraction_theta_max 0.919
_diffrn_measurement_device_type 'Rigaku R-AXIS SPIDER IPDS'
_diffrn_measurement_method '\q scans'
_diffrn_radiation_monochromator graphite
_diffrn_radiation_source 'fine-focus sealed tube'
_diffrn_radiation_type CuK\a
_diffrn_radiation_wavelength 1.54178
_diffrn_reflns_av_R_equivalents 0.0996
_diffrn_reflns_av_sigmaI/netI 0.0872
_diffrn_reflns_limit_h_max 7
_diffrn_reflns_limit_h_min -9
_diffrn_reflns_limit_k_max 12
_diffrn_reflns_limit_k_min -12
_diffrn_reflns_limit_l_max 13
_diffrn_reflns_limit_l_min -13
_diffrn_reflns_number 10262
_diffrn_reflns_theta_full 64.99
_diffrn_reflns_theta_max 64.99
_diffrn_reflns_theta_min 6.53
_exptl_absorpt_coefficient_mu 19.477
_exptl_absorpt_correction_T_max 1.000
_exptl_absorpt_correction_T_min 0.123
_exptl_absorpt_correction_type numerical
_exptl_absorpt_process_details 'CrystalClear, Rigaku MSC, 2005'
_exptl_crystal_colour colorless
_exptl_crystal_density_diffrn 2.203
_exptl_crystal_density_method 'not measured'
_exptl_crystal_description parallelepiped
_exptl_crystal_F_000 542
_exptl_crystal_size_max 0.50
_exptl_crystal_size_mid 0.41
_exptl_crystal_size_min 0.17
_refine_diff_density_max 2.078
_refine_diff_density_min -2.579
_refine_diff_density_rms 0.220
_refine_ls_extinction_method none
_refine_ls_goodness_of_fit_ref 1.070
_refine_ls_hydrogen_treatment refall
_refine_ls_matrix_type full
_refine_ls_number_parameters 256
_refine_ls_number_reflns 2688
_refine_ls_number_restraints 0
_refine_ls_restrained_S_all 1.070
_refine_ls_R_factor_all 0.0429
_refine_ls_R_factor_gt 0.0418
_refine_ls_shift/su_max 0.001
_refine_ls_shift/su_mean 0.000
_refine_ls_structure_factor_coef Fsqd
_refine_ls_weighting_details 'calc w=1/[\s^2^(Fo^2^)+(0.0372P)^2^+1.6063P] where P=(Fo^2^+2Fc^2^)/3'
_refine_ls_weighting_scheme calc
_refine_ls_wR_factor_gt 0.1000
_refine_ls_wR_factor_ref 0.1010
_reflns_number_gt 2602
_reflns_number_total 2688
_reflns_threshold_expression >2sigma(I)
_cod_data_source_file cg501628d_si_004.cif
_cod_data_source_block compound4
_cod_depositor_comments 'Adding full bibliography for 4512844--4512847.cif.'
_cod_original_sg_symbol_H-M P-1
_cod_database_code 4512844

loop_
_symmetry_equiv_pos_as_xyz
'x, y, z'
'-x, -y, -z'

loop_
_atom_site_label
_atom_site_type_symbol
_atom_site_fract_x
_atom_site_fract_y
_atom_site_fract_z
_atom_site_U_iso_or_equiv
_atom_site_adp_type
_atom_site_occupancy
_atom_site_symmetry_multiplicity
_atom_site_calc_flag
_atom_site_refinement_flags
Pb1 Pb 0.11274(4) -0.12539(2) 0.10810(2) 0.02056(15) Uani 1 1 d .
N1 N 0.0668(9) 0.0894(6) 0.3087(6) 0.0233(17) Uani 1 1 d .
N2 N 0.2356(9) -0.1224(6) 0.3236(6) 0.0230(16) Uani 1 1 d .
C1 C -0.0182(13) 0.1925(8) 0.3031(9) 0.032(2) Uani 1 1 d .
H1 H -0.0655 0.1861 0.2187 0.042 Uiso 1 1 calc R
C2 C -0.0400(12) 0.3058(8) 0.4123(8) 0.031(2) Uani 1 1 d .
H2 H -0.0995 0.3772 0.4035 0.041 Uiso 1 1 calc R
C3 C 0.0250(13) 0.3164(8) 0.5361(9) 0.036(2) Uani 1 1 d .
H3 H 0.0078 0.3949 0.6124 0.046 Uiso 1 1 calc R
C4 C 0.1139(11) 0.2157(7) 0.5512(8) 0.024(2) Uani 1 1 d .
C5 C 0.1869(12) 0.2168(8) 0.6737(8) 0.031(2) Uani 1 1 d .
H5 H 0.1741 0.2929 0.7536 0.040 Uiso 1 1 calc R
C6 C 0.2715(13) 0.1165(8) 0.6810(8) 0.034(2) Uani 1 1 d .
H6 H 0.3208 0.1234 0.7653 0.044 Uiso 1 1 calc R
C7 C 0.2907(11) -0.0039(8) 0.5628(8) 0.025(2) Uani 1 1 d .
C8 C 0.3812(12) -0.1121(9) 0.5674(8) 0.033(2) Uani 1 1 d .
H8 H 0.4325 -0.1093 0.6496 0.043 Uiso 1 1 calc R
C9 C 0.3936(12) -0.2232(8) 0.4488(9) 0.032(2) Uani 1 1 d .
H9 H 0.4532 -0.2983 0.4485 0.041 Uiso 1 1 calc R
C10 C 0.3183(11) -0.2230(7) 0.3314(8) 0.024(2) Uani 1 1 d .
H10 H 0.3268 -0.3004 0.2512 0.031 Uiso 1 1 calc R
C11 C 0.2205(11) -0.0120(7) 0.4389(7) 0.0223(19) Uani 1 1 d .
C12 C 0.1320(11) 0.0984(7) 0.4306(7) 0.0219(19) Uani 1 1 d .
O21 O 0.3099(8) -0.3065(5) 0.0372(5) 0.0305(15) Uani 1 1 d .
O22 O 0.1449(9) -0.4428(7) -0.1565(6) 0.049(2) Uani 1 1 d .
O23 O 0.8014(9) -0.0778(6) -0.0297(6) 0.0396(17) Uani 1 1 d .
O24 O 0.6273(8) -0.0111(5) -0.1541(5) 0.0306(15) Uani 1 1 d .
O25 O 0.8629(8) -0.3981(6) -0.0699(6) 0.0345(16) Uani 1 1 d .
H25O H 0.931(13) -0.460(10) -0.120(9) 0.045 Uiso 1 1 d .
O26 O 0.7531(9) -0.4188(7) -0.2710(6) 0.0435(17) Uani 1 1 d .
C21 C 0.2879(12) -0.3944(8) -0.0819(8) 0.025(2) Uani 1 1 d .
C22 C 0.4440(11) -0.4429(7) -0.1405(7) 0.0210(18) Uani 1 1 d .
H22A H 0.4123 -0.4870 -0.2382 0.029 Uiso 1 1 calc R
H22B H 0.4869 -0.5135 -0.1130 0.029 Uiso 1 1 calc R
C23 C 0.5866(11) -0.3250(8) -0.0978(8) 0.022(2) Uani 1 1 d .
H23 H 0.6182 -0.2810 0.0009 0.029 Uiso 1 1 calc R
C24 C 0.7445(11) -0.3851(7) -0.1570(8) 0.0232(19) Uani 1 1 d .
C25 C 0.5306(12) -0.2165(7) -0.1416(8) 0.026(2) Uani 1 1 d .
H25A H 0.4283 -0.1808 -0.1030 0.036 Uiso 1 1 calc R
H25B H 0.4950 -0.2615 -0.2390 0.036 Uiso 1 1 calc R
C26 C 0.6648(12) -0.0936(7) -0.1044(7) 0.0249(19) Uani 1 1 d .
O1W O 0.586(2) -0.4931(16) -0.5292(15) 0.063(5) Uani 0.50 1 d P

loop_
_atom_site_aniso_label
_atom_site_aniso_U_11
_atom_site_aniso_U_22
_atom_site_aniso_U_33
_atom_site_aniso_U_23
_atom_site_aniso_U_13
_atom_site_aniso_U_12
Pb1 0.0255(3) 0.01832(19) 0.0137(2) 0.00454(14) 0.00025(16) -0.00385(15)
N1 0.034(5) 0.017(3) 0.013(3) 0.000(2) 0.009(3) -0.004(3)
N2 0.031(5) 0.022(3) 0.012(3) 0.003(2) 0.004(3) -0.004(3)
C1 0.039(7) 0.026(4) 0.035(5) 0.016(4) 0.007(4) 0.000(4)
C2 0.034(6) 0.018(3) 0.038(5) 0.008(3) 0.008(4) -0.003(4)
C3 0.046(7) 0.018(3) 0.034(5) 0.000(3) 0.021(5) -0.004(4)
C4 0.029(5) 0.014(3) 0.023(4) 0.000(3) 0.014(4) -0.006(3)
C5 0.034(6) 0.024(4) 0.023(4) -0.001(3) 0.010(4) -0.009(4)
C6 0.043(7) 0.032(4) 0.017(4) 0.006(4) 0.001(4) -0.017(4)
C7 0.024(5) 0.026(4) 0.019(4) 0.009(3) -0.004(4) -0.015(4)
C8 0.029(6) 0.043(5) 0.028(5) 0.021(4) -0.006(4) -0.013(4)
C9 0.037(6) 0.022(4) 0.038(5) 0.014(4) 0.007(4) -0.003(4)
C10 0.030(6) 0.015(3) 0.031(4) 0.013(3) 0.010(4) 0.002(3)
C11 0.027(5) 0.018(3) 0.017(4) 0.005(3) 0.002(3) -0.011(3)
C12 0.029(5) 0.018(3) 0.012(4) 0.000(3) 0.006(3) -0.003(3)
O21 0.034(4) 0.031(3) 0.020(3) 0.005(2) 0.011(3) -0.005(3)
O22 0.027(4) 0.055(4) 0.030(4) -0.015(3) 0.004(3) 0.005(3)
O23 0.033(4) 0.044(3) 0.039(4) 0.023(3) -0.015(3) -0.013(3)
O24 0.041(4) 0.024(2) 0.026(3) 0.014(2) -0.004(3) -0.013(3)
O25 0.028(4) 0.030(3) 0.038(4) 0.008(3) 0.006(3) 0.003(3)
O26 0.031(4) 0.058(4) 0.042(4) 0.021(3) 0.014(3) 0.000(3)
C21 0.024(6) 0.021(4) 0.028(4) 0.010(3) 0.001(4) -0.004(4)
C22 0.027(5) 0.014(3) 0.020(4) 0.005(3) 0.006(3) 0.002(3)
C23 0.021(5) 0.024(4) 0.020(4) 0.009(3) 0.000(4) -0.004(4)
C24 0.022(5) 0.018(3) 0.024(4) 0.005(3) 0.003(4) -0.006(3)
C25 0.033(6) 0.021(4) 0.022(4) 0.010(3) -0.001(4) 0.001(4)
C26 0.032(6) 0.022(3) 0.020(4) 0.008(3) 0.006(4) 0.000(4)
O1W 0.080(15) 0.073(9) 0.049(9) 0.033(8) 0.019(9) 0.029(10)

loop_
_atom_type_symbol
_atom_type_description
_atom_type_scat_dispersion_real
_atom_type_scat_dispersion_imag
_atom_type_scat_source
C C 0.0181 0.0091 'International Tables Vol C Tables 4.2.6.8 and 6.1.1.4'
H H 0.0000 0.0000 'International Tables Vol C Tables 4.2.6.8 and 6.1.1.4'
N N 0.0311 0.0180 'International Tables Vol C Tables 4.2.6.8 and 6.1.1.4'
O O 0.0492 0.0322 'International Tables Vol C Tables 4.2.6.8 and 6.1.1.4'
Pb Pb -4.0753 8.5060 'International Tables Vol C Tables 4.2.6.8 and 6.1.1.4'

loop_
_geom_angle_atom_site_label_1
_geom_angle_atom_site_label_2
_geom_angle_atom_site_label_3
_geom_angle
_geom_angle_site_symmetry_1
_geom_angle_site_symmetry_3
O24 Pb1 O21 79.35(19) 2_655 .
O24 Pb1 N2 80.67(19) 2_655 .
O21 Pb1 N2 79.14(19) . .
O24 Pb1 N1 79.6(2) 2_655 .
O21 Pb1 N1 141.6(2) . .
N2 Pb1 N1 66.0(2) . .
C1 N1 C12 118.0(6) . .
C1 N1 Pb1 124.8(5) . .
C12 N1 Pb1 117.2(5) . .
C10 N2 C11 118.1(7) . .
C10 N2 Pb1 122.2(5) . .
C11 N2 Pb1 119.7(5) . .
N1 C1 C2 123.2(9) . .
N1 C1 H1 118.4 . .
C2 C1 H1 118.4 . .
C1 C2 C3 119.5(9) . .
C1 C2 H2 120.3 . .
C3 C2 H2 120.3 . .
C4 C3 C2 121.3(7) . .
C4 C3 H3 119.4 . .
C2 C3 H3 119.4 . .
C3 C4 C5 125.8(7) . .
C3 C4 C12 116.1(8) . .
C5 C4 C12 118.1(7) . .
C6 C5 C4 122.6(7) . .
C6 C5 H5 118.7 . .
C4 C5 H5 118.7 . .
C5 C6 C7 121.1(8) . .
C5 C6 H6 119.4 . .
C7 C6 H6 119.4 . .
C11 C7 C8 118.5(7) . .
C11 C7 C6 119.1(8) . .
C8 C7 C6 122.4(8) . .
C9 C8 C7 118.4(8) . .
C9 C8 H8 120.8 . .
C7 C8 H8 120.8 . .
C10 C9 C8 119.1(8) . .
C10 C9 H9 120.5 . .
C8 C9 H9 120.5 . .
N2 C10 C9 124.0(7) . .
N2 C10 H10 118.0 . .
C9 C10 H10 118.0 . .
N2 C11 C7 121.9(7) . .
N2 C11 C12 118.2(7) . .
C7 C11 C12 119.9(6) . .
N1 C12 C11 119.0(6) . .
N1 C12 C4 121.9(7) . .
C11 C12 C4 119.1(7) . .
C21 O21 Pb1 119.6(6) . .
C26 O24 Pb1 103.4(5) . 2_655
C24 O25 H25O 105(6) . .
O22 C21 O21 125.0(8) . .
O22 C21 C22 117.2(7) . .
O21 C21 C22 117.8(8) . .
C21 C22 C23 112.3(6) . .
C21 C22 H22A 109.1 . .
C23 C22 H22A 109.2 . .
C21 C22 H22B 109.1 . .
C23 C22 H22B 109.1 . .
H22A C22 H22B 107.9 . .
C25 C23 C22 111.5(7) . .
C25 C23 C24 110.2(7) . .
C22 C23 C24 108.7(6) . .
C25 C23 H23 108.8 . .
C22 C23 H23 108.8 . .
C24 C23 H23 108.8 . .
O26 C24 O25 125.1(8) . .
O26 C24 C23 122.4(9) . .
O25 C24 C23 112.5(7) . .
C23 C25 C26 115.8(7) . .
C23 C25 H25A 108.3 . .
C26 C25 H25A 108.3 . .
C23 C25 H25B 108.3 . .
C26 C25 H25B 108.3 . .
H25A C25 H25B 107.4 . .
O23 C26 O24 122.7(7) . .
O23 C26 C25 120.9(7) . .
O24 C26 C25 116.4(8) . .

loop_
_geom_bond_atom_site_label_1
_geom_bond_atom_site_label_2
_geom_bond_distance
_geom_bond_site_symmetry_2
Pb1 O24 2.336(5) 2_655
Pb1 O21 2.481(6) .
Pb1 N2 2.485(6) .
Pb1 N1 2.546(6) .
N1 C1 1.340(11) .
N1 C12 1.366(10) .
N2 C10 1.315(10) .
N2 C11 1.367(8) .
C1 C2 1.358(11) .
C1 H1 0.9500 .
C2 C3 1.379(12) .
C2 H2 0.9500 .
C3 C4 1.372(12) .
C3 H3 0.9500 .
C4 C5 1.422(12) .
C4 C12 1.445(9) .
C5 C6 1.318(13) .
C5 H5 0.9500 .
C6 C7 1.448(11) .
C6 H6 0.9500 .
C7 C11 1.400(11) .
C7 C8 1.406(13) .
C8 C9 1.389(11) .
C8 H8 0.9500 .
C9 C10 1.380(12) .
C9 H9 0.9500 .
C10 H10 0.9500 .
C11 C12 1.433(11) .
O21 C21 1.258(9) .
O22 C21 1.255(11) .
O23 C26 1.232(10) .
O24 C26 1.262(9) .
O24 Pb1 2.336(5) 2_655
O25 C24 1.318(10) .
O25 H25O 0.92(10) .
O26 C24 1.200(9) .
C21 C22 1.496(11) .
C22 C23 1.523(10) .
C22 H22A 0.9900 .
C22 H22B 0.9900 .
C23 C25 1.508(11) .
C23 C24 1.541(11) .
C23 H23 1.0000 .
C25 C26 1.528(10) .
C25 H25A 0.9900 .
C25 H25B 0.9900 .
O1W O1W 1.62(3) 2_644
